data_2223336
loop_
_publ_author_name
'El Ashry, El Sayed H.'
'Amer, Mohammed R.'
'Raza Shah, Muhammad'
'Ng, Seik Weng'

_publ_section_title
;
 <i>n</i>-Butyl
 2-(2,4-dichloroanilino)-4,4-dimethyl-6-oxocyclohex-1-enecarbodithioate
;
_journal_coeditor_code CI2904
_journal_issue 10
_journal_name_full 'Acta Crystallographica Section E'
_journal_page_first o2459
_journal_paper_doi 10.1107/S1600536809036320
_journal_volume 65
_journal_year 2009
_chemical_formula_iupac 'C19 H23 Cl2 N O S2'
_chemical_formula_moiety 'C19 H23 Cl2 N O S2'
_chemical_formula_sum 'C19 H23 Cl2 N O S2'
_chemical_formula_weight 416.40
_chemical_name_systematic
;
<i>n</i>-Butyl
2-(2,4-dichloroanilino)-4,4-dimethyl-6-oxocyclohex-1-enecarbodithioate
;
_space_group_IT_number 14
_symmetry_cell_setting monoclinic
_symmetry_space_group_name_Hall '-P 2ybc'
_symmetry_space_group_name_H-M 'P 1 21/c 1'
_atom_sites_solution_hydrogens geom
_atom_sites_solution_primary direct
_atom_sites_solution_secondary difmap
_audit_creation_method SHELXL97
_cell_angle_alpha 90.00
_cell_angle_beta 100.3310(10)
_cell_angle_gamma 90.00
_cell_formula_units_Z 4
_cell_length_a 9.03210(10)
_cell_length_b 19.4422(2)
_cell_length_c 11.47000(10)
_cell_measurement_reflns_used 9957
_cell_measurement_temperature 123(2)
_cell_measurement_theta_max 28.2
_cell_measurement_theta_min 2.5
_cell_volume 1981.52(4)
_computing_cell_refinement 'SAINT (Bruker, 2008)'
_computing_data_collection 'APEX2 (Bruker, 2008)'
_computing_data_reduction 'SAINT (Bruker, 2008)'
_computing_molecular_graphics 'X-SEED (Barbour, 2001)'
_computing_publication_material 'publCIF (Westrip, 2009)'
_computing_structure_refinement 'SHELXL97 (Sheldrick, 2008)'
_computing_structure_solution 'SHELXS97 (Sheldrick, 2008)'
_diffrn_ambient_temperature 123(2)
_diffrn_measured_fraction_theta_full 1.000
_diffrn_measured_fraction_theta_max 1.000
_diffrn_measurement_device_type 'Bruker SMART APEX'
_diffrn_measurement_method \w
_diffrn_radiation_monochromator graphite
_diffrn_radiation_source 'fine-focus sealed tube'
_diffrn_radiation_type MoK\a
_diffrn_radiation_wavelength 0.71073
_diffrn_reflns_av_R_equivalents 0.0162
_diffrn_reflns_av_sigmaI/netI 0.0129
_diffrn_reflns_limit_h_max 11
_diffrn_reflns_limit_h_min -11
_diffrn_reflns_limit_k_max 25
_diffrn_reflns_limit_k_min -25
_diffrn_reflns_limit_l_max 14
_diffrn_reflns_limit_l_min -14
_diffrn_reflns_number 18747
_diffrn_reflns_theta_full 27.50
_diffrn_reflns_theta_max 27.50
_diffrn_reflns_theta_min 2.09
_diffrn_standards_decay_% 0
_diffrn_standards_interval_count 0
_diffrn_standards_interval_time 0
_diffrn_standards_number 0
_exptl_absorpt_coefficient_mu 0.546
_exptl_absorpt_correction_T_max 0.9474
_exptl_absorpt_correction_T_min 0.8533
_exptl_absorpt_correction_type multi-scan
_exptl_absorpt_process_details '(SADABS; Sheldrick, 1996)'
_exptl_crystal_colour yellow
_exptl_crystal_density_diffrn 1.396
_exptl_crystal_density_method 'not measured'
_exptl_crystal_description block
_exptl_crystal_F_000 872
_exptl_crystal_size_max 0.30
_exptl_crystal_size_mid 0.20
_exptl_crystal_size_min 0.10
_refine_diff_density_max 0.407
_refine_diff_density_min -0.250
_refine_ls_extinction_method none
_refine_ls_goodness_of_fit_ref 0.998
_refine_ls_hydrogen_treatment mixed
_refine_ls_matrix_type full
_refine_ls_number_parameters 230
_refine_ls_number_reflns 4554
_refine_ls_number_restraints 0
_refine_ls_restrained_S_all 0.998
_refine_ls_R_factor_all 0.0268
_refine_ls_R_factor_gt 0.0251
_refine_ls_shift/su_max 0.001
_refine_ls_shift/su_mean <0.001
_refine_ls_structure_factor_coef Fsqd
_refine_ls_weighting_details 'calc w = 1/[\s^2^(Fo^2^)+(0.0405P)^2^+0.9836P] where P=(Fo^2^+2Fc^2^)/3'
_refine_ls_weighting_scheme calc
_refine_ls_wR_factor_gt 0.0687
_refine_ls_wR_factor_ref 0.0702
_reflns_number_gt 4279
_reflns_number_total 4554
_reflns_threshold_expression I>2\s(I)
_cod_data_source_file ci2904.cif
_cod_data_source_block I
_cod_original_cell_volume 1981.52(3)
_cod_original_sg_symbol_H-M 'P 21/c'
_cod_database_code 2223336
_cod_database_fobs_code 2223336

loop_
_symmetry_equiv_pos_as_xyz
'x, y, z'
'-x, y+1/2, -z+1/2'
'-x, -y, -z'
'x, -y-1/2, z-1/2'

loop_
_atom_site_type_symbol
_atom_site_label
_atom_site_fract_x
_atom_site_fract_y
_atom_site_fract_z
_atom_site_U_iso_or_equiv
_atom_site_adp_type
_atom_site_calc_flag
_atom_site_refinement_flags
_atom_site_occupancy
_atom_site_disorder_assembly
_atom_site_disorder_group
Cl Cl1 0.66246(3) 0.420713(17) 0.99199(3) 0.02548(8) Uani d . 1 . .
Cl Cl2 1.25630(3) 0.391875(17) 1.00782(3) 0.02572(8) Uani d . 1 . .
S S1 0.17044(3) 0.547076(14) 0.56447(2) 0.01521(7) Uani d . 1 . .
S S2 0.45310(3) 0.595199(14) 0.71292(3) 0.01818(8) Uani d . 1 . .
O O1 0.18119(12) 0.41970(5) 0.52118(12) 0.0435(3) Uani d . 1 . .
N N1 0.65717(11) 0.47990(5) 0.74995(8) 0.01551(19) Uani d . 1 . .
H H1 0.625(2) 0.5237(10) 0.7584(16) 0.033(4) Uiso d . 1 . .
C C1 0.31311(14) 0.40793(6) 0.56335(11) 0.0194(2) Uani d . 1 . .
C C2 0.37252(13) 0.33742(6) 0.54278(10) 0.0176(2) Uani d . 1 . .
H H2A 0.4118 0.3381 0.4676 0.021 Uiso calc R 1 . .
H H2B 0.2878 0.3044 0.5331 0.021 Uiso calc R 1 . .
C C3 0.49613(12) 0.31158(6) 0.64090(10) 0.0150(2) Uani d . 1 . .
C C4 0.61567(12) 0.36787(6) 0.66192(10) 0.0163(2) Uani d . 1 . .
H H4A 0.6925 0.3547 0.7312 0.020 Uiso calc R 1 . .
H H4B 0.6662 0.3698 0.5922 0.020 Uiso calc R 1 . .
C C5 0.55899(12) 0.43880(6) 0.68327(9) 0.0133(2) Uani d . 1 . .
C C6 0.41136(12) 0.46044(6) 0.63000(10) 0.0141(2) Uani d . 1 . .
C C7 0.56586(14) 0.24599(6) 0.60044(11) 0.0203(2) Uani d . 1 . .
H H7A 0.6051 0.2554 0.5277 0.030 Uiso calc R 1 . .
H H7B 0.4890 0.2100 0.5851 0.030 Uiso calc R 1 . .
H H7C 0.6482 0.2306 0.6626 0.030 Uiso calc R 1 . .
C C8 0.43521(15) 0.29707(7) 0.75460(11) 0.0246(3) Uani d . 1 . .
H H8A 0.3590 0.2607 0.7397 0.037 Uiso calc R 1 . .
H H8B 0.3898 0.3390 0.7800 0.037 Uiso calc R 1 . .
H H8C 0.5178 0.2822 0.8170 0.037 Uiso calc R 1 . .
C C9 0.80208(12) 0.45912(6) 0.81146(10) 0.0144(2) Uani d . 1 . .
C C10 0.81793(13) 0.43077(6) 0.92496(10) 0.0160(2) Uani d . 1 . .
C C11 0.95775(13) 0.40992(6) 0.98561(10) 0.0171(2) Uani d . 1 . .
H H11 0.9681 0.3902 1.0624 0.021 Uiso calc R 1 . .
C C12 1.08177(13) 0.41848(6) 0.93158(10) 0.0171(2) Uani d . 1 . .
C C13 1.07029(13) 0.44805(6) 0.82040(10) 0.0187(2) Uani d . 1 . .
H H13 1.1572 0.4543 0.7856 0.022 Uiso calc R 1 . .
C C14 0.92928(13) 0.46846(6) 0.76063(10) 0.0169(2) Uani d . 1 . .
H H14 0.9198 0.4889 0.6845 0.020 Uiso calc R 1 . .
C C15 0.35496(12) 0.53004(6) 0.63903(9) 0.0140(2) Uani d . 1 . .
C C16 0.14330(13) 0.63819(6) 0.58501(10) 0.0162(2) Uani d . 1 . .
H H16A 0.2411 0.6618 0.5885 0.019 Uiso calc R 1 . .
H H16B 0.0737 0.6561 0.5150 0.019 Uiso calc R 1 . .
C C17 0.08095(13) 0.65650(6) 0.69585(10) 0.0169(2) Uani d . 1 . .
H H17A 0.1575 0.6462 0.7669 0.020 Uiso calc R 1 . .
H H17B -0.0089 0.6280 0.6994 0.020 Uiso calc R 1 . .
C C18 0.03800(14) 0.73269(6) 0.69634(11) 0.0226(2) Uani d . 1 . .
H H18A 0.1254 0.7609 0.6846 0.027 Uiso calc R 1 . .
H H18B -0.0451 0.7418 0.6292 0.027 Uiso calc R 1 . .
C C19 -0.01100(17) 0.75431(7) 0.81137(13) 0.0308(3) Uani d . 1 . .
H H19A -0.0374 0.8033 0.8074 0.046 Uiso calc R 1 . .
H H19B 0.0716 0.7464 0.8780 0.046 Uiso calc R 1 . .
H H19C -0.0988 0.7272 0.8227 0.046 Uiso calc R 1 . .

loop_
_atom_site_aniso_label
_atom_site_aniso_U_11
_atom_site_aniso_U_22
_atom_site_aniso_U_33
_atom_site_aniso_U_12
_atom_site_aniso_U_13
_atom_site_aniso_U_23
Cl1 0.01664(14) 0.03539(18) 0.02576(15) -0.00287(11) 0.00749(11) 0.00779(12)
Cl2 0.01535(14) 0.03229(17) 0.02687(16) 0.00715(11) -0.00338(11) 0.00089(12)
S1 0.01301(13) 0.01582(14) 0.01536(13) 0.00136(9) -0.00128(10) -0.00127(9)
S2 0.01510(14) 0.01493(14) 0.02250(15) -0.00004(10) -0.00210(11) -0.00381(10)
O1 0.0189(5) 0.0256(5) 0.0756(8) 0.0054(4) -0.0192(5) -0.0213(5)
N1 0.0130(4) 0.0142(5) 0.0177(5) -0.0003(3) -0.0015(3) -0.0014(4)
C1 0.0162(5) 0.0169(5) 0.0229(6) 0.0000(4) -0.0023(4) -0.0034(4)
C2 0.0170(5) 0.0148(5) 0.0188(5) -0.0003(4) -0.0028(4) -0.0027(4)
C3 0.0135(5) 0.0141(5) 0.0162(5) -0.0014(4) 0.0000(4) 0.0001(4)
C4 0.0123(5) 0.0148(5) 0.0210(5) -0.0003(4) 0.0012(4) -0.0022(4)
C5 0.0128(5) 0.0150(5) 0.0125(5) -0.0017(4) 0.0028(4) 0.0006(4)
C6 0.0122(5) 0.0145(5) 0.0150(5) -0.0011(4) 0.0008(4) -0.0008(4)
C7 0.0188(5) 0.0145(5) 0.0259(6) -0.0003(4) -0.0010(4) -0.0021(4)
C8 0.0264(6) 0.0257(6) 0.0225(6) -0.0027(5) 0.0066(5) 0.0050(5)
C9 0.0124(5) 0.0139(5) 0.0156(5) -0.0009(4) -0.0009(4) -0.0023(4)
C10 0.0138(5) 0.0169(5) 0.0175(5) -0.0024(4) 0.0035(4) -0.0003(4)
C11 0.0181(6) 0.0169(5) 0.0153(5) -0.0003(4) 0.0002(4) 0.0009(4)
C12 0.0128(5) 0.0178(5) 0.0186(5) 0.0025(4) -0.0028(4) -0.0027(4)
C13 0.0142(5) 0.0239(6) 0.0183(5) -0.0002(4) 0.0037(4) -0.0027(4)
C14 0.0169(5) 0.0197(5) 0.0137(5) -0.0016(4) 0.0010(4) -0.0012(4)
C15 0.0126(5) 0.0166(5) 0.0125(5) -0.0006(4) 0.0013(4) 0.0003(4)
C16 0.0176(5) 0.0144(5) 0.0158(5) 0.0018(4) 0.0007(4) 0.0019(4)
C17 0.0156(5) 0.0163(5) 0.0184(5) 0.0011(4) 0.0020(4) -0.0009(4)
C18 0.0224(6) 0.0180(6) 0.0251(6) 0.0033(4) -0.0016(5) -0.0030(4)
C19 0.0309(7) 0.0264(7) 0.0340(7) 0.0087(5) 0.0030(6) -0.0091(6)

loop_
_atom_type_symbol
_atom_type_description
_atom_type_scat_dispersion_real
_atom_type_scat_dispersion_imag
_atom_type_scat_source
C C 0.0033 0.0016 'International Tables Vol C Tables 4.2.6.8 and 6.1.1.4'
H H 0.0000 0.0000 'International Tables Vol C Tables 4.2.6.8 and 6.1.1.4'
N N 0.0061 0.0033 'International Tables Vol C Tables 4.2.6.8 and 6.1.1.4'
O O 0.0106 0.0060 'International Tables Vol C Tables 4.2.6.8 and 6.1.1.4'
S S 0.1246 0.1234 'International Tables Vol C Tables 4.2.6.8 and 6.1.1.4'
Cl Cl 0.1484 0.1585 'International Tables Vol C Tables 4.2.6.8 and 6.1.1.4'

loop_
_geom_angle_atom_site_label_1
_geom_angle_atom_site_label_2
_geom_angle_atom_site_label_3
_geom_angle_site_symmetry_1
_geom_angle_site_symmetry_3
_geom_angle
_geom_angle_publ_flag
C15 S1 C16 . . 105.02(5) ?
C5 N1 C9 . . 124.86(10) ?
C5 N1 H1 . . 115.5(11) ?
C9 N1 H1 . . 119.6(11) ?
O1 C1 C6 . . 121.90(11) ?
O1 C1 C2 . . 117.19(11) ?
C6 C1 C2 . . 120.90(10) ?
C1 C2 C3 . . 114.80(9) ?
C1 C2 H2A . . 108.6 ?
C3 C2 H2A . . 108.6 ?
C1 C2 H2B . . 108.6 ?
C3 C2 H2B . . 108.6 ?
H2A C2 H2B . . 107.5 ?
C2 C3 C4 . . 106.54(9) ?
C2 C3 C8 . . 111.29(10) ?
C4 C3 C8 . . 110.49(10) ?
C2 C3 C7 . . 109.76(9) ?
C4 C3 C7 . . 109.11(9) ?
C8 C3 C7 . . 109.58(10) ?
C5 C4 C3 . . 115.52(9) ?
C5 C4 H4A . . 108.4 ?
C3 C4 H4A . . 108.4 ?
C5 C4 H4B . . 108.4 ?
C3 C4 H4B . . 108.4 ?
H4A C4 H4B . . 107.5 ?
N1 C5 C6 . . 123.03(10) ?
N1 C5 C4 . . 115.65(10) ?
C6 C5 C4 . . 121.26(10) ?
C5 C6 C15 . . 123.74(10) ?
C5 C6 C1 . . 116.59(10) ?
C15 C6 C1 . . 119.67(10) ?
C3 C7 H7A . . 109.5 ?
C3 C7 H7B . . 109.5 ?
H7A C7 H7B . . 109.5 ?
C3 C7 H7C . . 109.5 ?
H7A C7 H7C . . 109.5 ?
H7B C7 H7C . . 109.5 ?
C3 C8 H8A . . 109.5 ?
C3 C8 H8B . . 109.5 ?
H8A C8 H8B . . 109.5 ?
C3 C8 H8C . . 109.5 ?
H8A C8 H8C . . 109.5 ?
H8B C8 H8C . . 109.5 ?
C14 C9 C10 . . 119.20(10) ?
C14 C9 N1 . . 120.57(10) ?
C10 C9 N1 . . 120.21(10) ?
C11 C10 C9 . . 120.93(10) ?
C11 C10 Cl1 . . 118.85(9) ?
C9 C10 Cl1 . . 120.22(9) ?
C12 C11 C10 . . 118.49(10) ?
C12 C11 H11 . . 120.8 ?
C10 C11 H11 . . 120.8 ?
C11 C12 C13 . . 121.94(11) ?
C11 C12 Cl2 . . 118.20(9) ?
C13 C12 Cl2 . . 119.85(9) ?
C12 C13 C14 . . 118.85(11) ?
C12 C13 H13 . . 120.6 ?
C14 C13 H13 . . 120.6 ?
C9 C14 C13 . . 120.55(11) ?
C9 C14 H14 . . 119.7 ?
C13 C14 H14 . . 119.7 ?
C6 C15 S2 . . 125.12(8) ?
C6 C15 S1 . . 116.90(8) ?
S2 C15 S1 . . 117.97(6) ?
C17 C16 S1 . . 114.63(8) ?
C17 C16 H16A . . 108.6 ?
S1 C16 H16A . . 108.6 ?
C17 C16 H16B . . 108.6 ?
S1 C16 H16B . . 108.6 ?
H16A C16 H16B . . 107.6 ?
C16 C17 C18 . . 111.18(10) ?
C16 C17 H17A . . 109.4 ?
C18 C17 H17A . . 109.4 ?
C16 C17 H17B . . 109.4 ?
C18 C17 H17B . . 109.4 ?
H17A C17 H17B . . 108.0 ?
C19 C18 C17 . . 112.52(11) ?
C19 C18 H18A . . 109.1 ?
C17 C18 H18A . . 109.1 ?
C19 C18 H18B . . 109.1 ?
C17 C18 H18B . . 109.1 ?
H18A C18 H18B . . 107.8 ?
C18 C19 H19A . . 109.5 ?
C18 C19 H19B . . 109.5 ?
H19A C19 H19B . . 109.5 ?
C18 C19 H19C . . 109.5 ?
H19A C19 H19C . . 109.5 ?
H19B C19 H19C . . 109.5 ?

loop_
_geom_bond_atom_site_label_1
_geom_bond_atom_site_label_2
_geom_bond_site_symmetry_2
_geom_bond_distance
_geom_bond_publ_flag
Cl1 C10 . 1.7287(11) ?
Cl2 C12 . 1.7387(12) ?
S1 C15 . 1.7628(11) ?
S1 C16 . 1.8094(12) ?
S2 C15 . 1.6851(11) ?
O1 C1 . 1.2244(16) ?
N1 C5 . 1.3291(14) ?
N1 C9 . 1.4293(14) ?
N1 H1 . 0.911(18) ?
C1 C6 . 1.4733(15) ?
C1 C2 . 1.5061(16) ?
C2 C3 . 1.5214(15) ?
C2 H2A . 0.99 ?
C2 H2B . 0.99 ?
C3 C4 . 1.5258(15) ?
C3 C8 . 1.5300(16) ?
C3 C7 . 1.5307(16) ?
C4 C5 . 1.5063(15) ?
C4 H4A . 0.99 ?
C4 H4B . 0.99 ?
C5 C6 . 1.4269(15) ?
C6 C15 . 1.4562(15) ?
C7 H7A . 0.98 ?
C7 H7B . 0.98 ?
C7 H7C . 0.98 ?
C8 H8A . 0.98 ?
C8 H8B . 0.98 ?
C8 H8C . 0.98 ?
C9 C14 . 1.3903(16) ?
C9 C10 . 1.3973(16) ?
C10 C11 . 1.3885(16) ?
C11 C12 . 1.3840(17) ?
C11 H11 . 0.95 ?
C12 C13 . 1.3856(17) ?
C13 C14 . 1.3916(16) ?
C13 H13 . 0.95 ?
C14 H14 . 0.95 ?
C16 C17 . 1.5222(16) ?
C16 H16A . 0.99 ?
C16 H16B . 0.99 ?
C17 C18 . 1.5315(16) ?
C17 H17A . 0.99 ?
C17 H17B . 0.99 ?
C18 C19 . 1.5240(19) ?
C18 H18A . 0.99 ?
C18 H18B . 0.99 ?
C19 H19A . 0.98 ?
C19 H19B . 0.98 ?
C19 H19C . 0.98 ?

loop_
_geom_hbond_atom_site_label_D
_geom_hbond_atom_site_label_H
_geom_hbond_atom_site_label_A
_geom_hbond_site_symmetry_A
_geom_hbond_distance_DH
_geom_hbond_distance_HA
_geom_hbond_distance_DA
_geom_hbond_angle_DHA
_geom_hbond_publ_flag
N1 H1 S2 . 0.91(2) 2.08(2) 2.8850(10) 147(2) yes

loop_
_geom_torsion_atom_site_label_1
_geom_torsion_atom_site_label_2
_geom_torsion_atom_site_label_3
_geom_torsion_atom_site_label_4
_geom_torsion_site_symmetry_1
_geom_torsion_site_symmetry_2
_geom_torsion_site_symmetry_3
_geom_torsion_site_symmetry_4
_geom_torsion
_geom_torsion_publ_flag
O1 C1 C2 C3 . . . . -149.43(13) ?
C6 C1 C2 C3 . . . . 31.47(16) ?
C1 C2 C3 C4 . . . . -52.05(13) ?
C1 C2 C3 C8 . . . . 68.46(13) ?
C1 C2 C3 C7 . . . . -170.06(10) ?
C2 C3 C4 C5 . . . . 52.18(12) ?
C8 C3 C4 C5 . . . . -68.83(13) ?
C7 C3 C4 C5 . . . . 170.62(9) ?
C9 N1 C5 C6 . . . . 175.52(10) ?
C9 N1 C5 C4 . . . . -7.29(16) ?
C3 C4 C5 N1 . . . . 151.63(10) ?
C3 C4 C5 C6 . . . . -31.13(15) ?
N1 C5 C6 C15 . . . . 2.50(17) ?
C4 C5 C6 C15 . . . . -174.53(10) ?
N1 C5 C6 C1 . . . . -177.12(10) ?
C4 C5 C6 C1 . . . . 5.84(15) ?
O1 C1 C6 C5 . . . . 174.85(13) ?
C2 C1 C6 C5 . . . . -6.09(16) ?
O1 C1 C6 C15 . . . . -4.79(19) ?
C2 C1 C6 C15 . . . . 174.27(10) ?
C5 N1 C9 C14 . . . . 95.10(14) ?
C5 N1 C9 C10 . . . . -86.58(14) ?
C14 C9 C10 C11 . . . . -2.07(17) ?
N1 C9 C10 C11 . . . . 179.58(10) ?
C14 C9 C10 Cl1 . . . . 178.25(9) ?
N1 C9 C10 Cl1 . . . . -0.10(15) ?
C9 C10 C11 C12 . . . . 0.65(17) ?
Cl1 C10 C11 C12 . . . . -179.66(9) ?
C10 C11 C12 C13 . . . . 1.04(17) ?
C10 C11 C12 Cl2 . . . . -179.71(9) ?
C11 C12 C13 C14 . . . . -1.26(18) ?
Cl2 C12 C13 C14 . . . . 179.50(9) ?
C10 C9 C14 C13 . . . . 1.84(17) ?
N1 C9 C14 C13 . . . . -179.82(10) ?
C12 C13 C14 C9 . . . . -0.21(17) ?
C5 C6 C15 S2 . . . . -0.17(16) ?
C1 C6 C15 S2 . . . . 179.44(9) ?
C5 C6 C15 S1 . . . . 178.79(8) ?
C1 C6 C15 S1 . . . . -1.60(14) ?
C16 S1 C15 C6 . . . . -175.86(8) ?
C16 S1 C15 S2 . . . . 3.18(8) ?
C15 S1 C16 C17 . . . . -89.34(9) ?
S1 C16 C17 C18 . . . . -170.96(8) ?
C16 C17 C18 C19 . . . . -174.62(10) ?

loop_
_cod_related_entry_id
_cod_related_entry_database
_cod_related_entry_code
1 ChemSpider 24743284
